data_7160551
loop_
_publ_author_name
'Averdunk, Conrad'
'Wegner, Hermann A.'

_publ_section_title
;
 Systematic investigation of the structure-property relationship of
 substituted <i>p</i>-alkoxy-azothiophenes.
;
_journal_issue 24
_journal_name_full 'Organic &amp; biomolecular chemistry'
_journal_page_first 5805
_journal_page_last 5811
_journal_paper_doi 10.1039/d5ob00506j
_journal_volume 23
_journal_year 2025
_chemical_formula_sum 'C22 H32 N2 O2 S'
_chemical_formula_weight 388.55
_space_group_crystal_system monoclinic
_space_group_IT_number 14
_space_group_name_Hall '-P 2ybc'
_space_group_name_H-M_alt 'P 1 21/c 1'
_atom_sites_solution_hydrogens geom
_atom_sites_solution_primary dual
_atom_sites_solution_secondary difmap
_audit_creation_method SHELXL-2018/3
_audit_update_record
;
2025-02-19 deposited with the CCDC.	2025-05-13 downloaded from the CCDC.
;
_cell_angle_alpha 90
_cell_angle_beta 93.063(2)
_cell_angle_gamma 90
_cell_formula_units_Z 4
_cell_length_a 5.5183(2)
_cell_length_b 10.8362(3)
_cell_length_c 35.1655(12)
_cell_measurement_reflns_used 9259
_cell_measurement_temperature 100(2)
_cell_measurement_theta_max 36.20
_cell_measurement_theta_min 2.99
_cell_volume 2099.80(12)
_computing_cell_refinement 'SAINT V8.40B (Bruker AXS LLC, 2019)'
_computing_data_collection 'APEX4 v2021.10-0 (Bruker-AXS, 2021)'
_computing_data_reduction 'SAINT V8.40B (Bruker AXS LLC, 2019)'
_computing_molecular_graphics 'Bruker SHELXTL'
_computing_publication_material 'Bruker SHELXTL'
_computing_structure_refinement 'SHELXL-2018/3 (Sheldrick, 2018)'
_computing_structure_solution 'SHELXT 2018/2 (Sheldrick, 2018)'
_diffrn_ambient_temperature 100(2)
_diffrn_detector_area_resol_mean 7.3910
_diffrn_measured_fraction_theta_full 0.997
_diffrn_measured_fraction_theta_max 0.998
_diffrn_measurement_device_type 'Bruker CMOS-PHOTONIII-C14'
_diffrn_measurement_method '\f and \w scans'
_diffrn_radiation_type MoK\a
_diffrn_radiation_wavelength 0.71073
_diffrn_reflns_av_R_equivalents 0.0563
_diffrn_reflns_av_unetI/netI 0.0244
_diffrn_reflns_Laue_measured_fraction_full 0.997
_diffrn_reflns_Laue_measured_fraction_max 0.998
_diffrn_reflns_limit_h_max 8
_diffrn_reflns_limit_h_min -8
_diffrn_reflns_limit_k_max 16
_diffrn_reflns_limit_k_min -16
_diffrn_reflns_limit_l_max 53
_diffrn_reflns_limit_l_min -54
_diffrn_reflns_number 133173
_diffrn_reflns_point_group_measured_fraction_full 0.997
_diffrn_reflns_point_group_measured_fraction_max 0.998
_diffrn_reflns_theta_full 25.242
_diffrn_reflns_theta_max 33.139
_diffrn_reflns_theta_min 2.320
_diffrn_source 'I\mS micro-focus sealed tube, multilayer optics'
_exptl_absorpt_coefficient_mu 0.173
_exptl_absorpt_correction_T_max 0.7471
_exptl_absorpt_correction_T_min 0.6675
_exptl_absorpt_correction_type multi-scan
_exptl_absorpt_process_details SADABS-2016/2
_exptl_crystal_colour orange
_exptl_crystal_density_diffrn 1.229
_exptl_crystal_density_method 'not measured'
_exptl_crystal_description plate
_exptl_crystal_F_000 840
_exptl_crystal_recrystallization_method 'Re-crystallisation from solvent: ACN'
_exptl_crystal_size_max 0.797
_exptl_crystal_size_mid 0.450
_exptl_crystal_size_min 0.162
_refine_diff_density_max 0.398
_refine_diff_density_min -0.367
_refine_diff_density_rms 0.081
_refine_ls_extinction_method none
_refine_ls_goodness_of_fit_ref 1.063
_refine_ls_hydrogen_treatment constr
_refine_ls_matrix_type full
_refine_ls_number_parameters 246
_refine_ls_number_reflns 8011
_refine_ls_number_restraints 0
_refine_ls_restrained_S_all 1.063
_refine_ls_R_factor_all 0.0407
_refine_ls_R_factor_gt 0.0362
_refine_ls_shift/su_max 0.003
_refine_ls_shift/su_mean 0.000
_refine_ls_structure_factor_coef Fsqd
_refine_ls_weighting_details 'w=1/[\s^2^(Fo^2^)+(0.0543P)^2^+0.4562P] where P=(Fo^2^+2Fc^2^)/3'
_refine_ls_weighting_scheme calc
_refine_ls_wR_factor_gt 0.0969
_refine_ls_wR_factor_ref 0.1007
_reflns_Friedel_coverage 0.000
_reflns_number_gt 7188
_reflns_number_total 8011
_reflns_threshold_expression 'I > 2\s(I)'
_cod_data_source_file d5ob00506j2.cif
_cod_data_source_block DC23046_a
_cod_depositor_comments 'Adding full bibliography for 7160548--7160551.cif.'
_cod_original_sg_symbol_H-M 'P 21/c'
_cod_database_code 7160551
_shelx_shelxl_version_number 2018/3
_shelx_space_group_comment
; 
The symmetry employed for this shelxl refinement is uniquely defined 
by the following loop, which should always be used as a source of 
symmetry information in preference to the above space-group names. 
They are only intended as comments. 
;
_shelx_estimated_absorpt_t_min 0.874
_shelx_estimated_absorpt_t_max 0.972

loop_
_space_group_symop_operation_xyz
'x, y, z'
'-x, y+1/2, -z+1/2'
'-x, -y, -z'
'x, -y-1/2, z-1/2'

loop_
_atom_site_label
_atom_site_type_symbol
_atom_site_fract_x
_atom_site_fract_y
_atom_site_fract_z
_atom_site_U_iso_or_equiv
_atom_site_adp_type
_atom_site_occupancy
_atom_site_site_symmetry_order
_atom_site_calc_flag
_atom_site_refinement_flags_posn
_atom_site_refinement_flags_adp
_atom_site_refinement_flags_occupancy
_atom_site_disorder_assembly
_atom_site_disorder_group
S001 S 1.09157(3) 0.04904(2) 0.71426(2) 0.01805(5) Uani 1 1 d . . . . .
O002 O 0.74982(11) 0.55808(5) 0.53722(2) 0.01947(11) Uani 1 1 d . . . . .
O003 O 1.23394(11) -0.12742(6) 0.76120(2) 0.02220(12) Uani 1 1 d . . . . .
N004 N 1.20449(12) 0.15823(6) 0.64624(2) 0.01773(12) Uani 1 1 d . . . . .
N005 N 1.01338(12) 0.22050(6) 0.65126(2) 0.01767(12) Uani 1 1 d . . . . .
C006 C 1.26111(13) 0.07247(7) 0.67420(2) 0.01652(12) Uani 1 1 d . . . . .
C007 C -0.12977(14) 1.31218(7) 0.35893(2) 0.01790(13) Uani 1 1 d . . . . .
H00A H -0.120503 1.376231 0.379030 0.021 Uiso 1 1 calc R U . . .
H00B H -0.296522 1.278173 0.357619 0.021 Uiso 1 1 calc R U . . .
C008 C 0.33757(13) 0.80923(7) 0.49909(2) 0.01660(12) Uani 1 1 d . . . . .
H00C H 0.351609 0.867939 0.520667 0.020 Uiso 1 1 calc R U . . .
H00D H 0.178342 0.767382 0.499677 0.020 Uiso 1 1 calc R U . . .
C009 C 1.28716(14) -0.06940(7) 0.72892(2) 0.01679(13) Uani 1 1 d . . . . .
C00A C 0.35297(13) 0.87931(7) 0.46161(2) 0.01677(12) Uani 1 1 d . . . . .
H00E H 0.513817 0.919696 0.461388 0.020 Uiso 1 1 calc R U . . .
H00F H 0.342601 0.819071 0.440425 0.020 Uiso 1 1 calc R U . . .
C00B C 0.95410(13) 0.30624(7) 0.62169(2) 0.01618(12) Uani 1 1 d . . . . .
C00C C 1.08553(13) 0.32019(7) 0.58882(2) 0.01686(13) Uani 1 1 d . . . . .
H00G H 1.225921 0.271481 0.585471 0.020 Uiso 1 1 calc R U . . .
C00D C 0.80374(13) 0.47806(7) 0.56631(2) 0.01571(12) Uani 1 1 d . . . . .
C00E C 0.74868(14) 0.37845(7) 0.62617(2) 0.01895(13) Uani 1 1 d . . . . .
H00H H 0.659204 0.368555 0.648308 0.023 Uiso 1 1 calc R U . . .
C00F C 0.00419(14) 1.14584(7) 0.40736(2) 0.01796(13) Uani 1 1 d . . . . .
H00I H 0.013157 1.207801 0.428079 0.022 Uiso 1 1 calc R U . . .
H00J H -0.161228 1.110192 0.406099 0.022 Uiso 1 1 calc R U . . .
C00G C -0.07956(15) 1.37149(7) 0.32076(2) 0.01928(13) Uani 1 1 d . . . . .
H00K H 0.084731 1.408457 0.322465 0.023 Uiso 1 1 calc R U . . .
H00L H -0.081554 1.306675 0.300904 0.023 Uiso 1 1 calc R U . . .
C00H C 0.67191(14) 0.46508(7) 0.59871(2) 0.01828(13) Uani 1 1 d . . . . .
H00M H 0.532202 0.514281 0.602092 0.022 Uiso 1 1 calc R U . . .
C00I C 0.04896(13) 1.20941(7) 0.36968(2) 0.01761(13) Uani 1 1 d . . . . .
H00N H 0.215061 1.244227 0.371127 0.021 Uiso 1 1 calc R U . . .
H00O H 0.041344 1.146680 0.349182 0.021 Uiso 1 1 calc R U . . .
C00J C 0.15757(13) 0.97706(7) 0.45422(2) 0.01694(13) Uani 1 1 d . . . . .
H00P H 0.165807 1.037815 0.475273 0.020 Uiso 1 1 calc R U . . .
H00Q H -0.004208 0.937410 0.453671 0.020 Uiso 1 1 calc R U . . .
C00K C 0.54411(14) 0.63852(7) 0.53933(2) 0.01765(13) Uani 1 1 d . . . . .
H00R H 0.562338 0.692542 0.562011 0.021 Uiso 1 1 calc R U . . .
H00S H 0.392543 0.590232 0.540723 0.021 Uiso 1 1 calc R U . . .
C00L C 1.00964(13) 0.40500(7) 0.56145(2) 0.01685(12) Uani 1 1 d . . . . .
H00T H 1.097579 0.413988 0.539112 0.020 Uiso 1 1 calc R U . . .
C00M C 1.39112(15) -0.22868(7) 0.77211(2) 0.02078(14) Uani 1 1 d . . . . .
H00U H 1.388527 -0.289727 0.751527 0.031 Uiso 1 1 calc R U . . .
H00V H 1.334904 -0.267198 0.795261 0.031 Uiso 1 1 calc R U . . .
H00W H 1.557043 -0.198135 0.776964 0.031 Uiso 1 1 calc R U . . .
C00N C 0.54030(13) 0.71405(7) 0.50317(2) 0.01693(12) Uani 1 1 d . . . . .
H00X H 0.525145 0.657121 0.481147 0.020 Uiso 1 1 calc R U . . .
H00Y H 0.697769 0.757298 0.502028 0.020 Uiso 1 1 calc R U . . .
C00O C 0.18832(14) 1.04379(7) 0.41658(2) 0.01708(13) Uani 1 1 d . . . . .
H00Z H 0.353142 1.080043 0.417079 0.020 Uiso 1 1 calc R U . . .
H010 H 0.177246 0.982253 0.395749 0.020 Uiso 1 1 calc R U . . .
C00P C 1.45445(14) -0.00662(8) 0.67369(2) 0.01973(14) Uani 1 1 d . . . . .
H011 H 1.566757 -0.006390 0.654131 0.024 Uiso 1 1 calc R U . . .
C00Q C -0.26363(17) 1.47088(8) 0.30885(2) 0.02459(16) Uani 1 1 d . . . . .
H012 H -0.224017 1.504995 0.284134 0.037 Uiso 1 1 calc R U . . .
H013 H -0.258660 1.536826 0.327950 0.037 Uiso 1 1 calc R U . . .
H014 H -0.426601 1.434741 0.306820 0.037 Uiso 1 1 calc R U . . .
C00R C 1.47129(14) -0.08879(7) 0.70503(2) 0.01879(13) Uani 1 1 d . . . . .
H015 H 1.594338 -0.149470 0.708958 0.023 Uiso 1 1 calc R U . . .

loop_
_atom_site_aniso_label
_atom_site_aniso_U_11
_atom_site_aniso_U_22
_atom_site_aniso_U_33
_atom_site_aniso_U_23
_atom_site_aniso_U_13
_atom_site_aniso_U_12
S001 0.01748(9) 0.01823(9) 0.01875(9) 0.00189(6) 0.00380(6) 0.00329(6)
O002 0.0205(3) 0.0185(2) 0.0196(2) 0.00477(19) 0.00317(19) 0.00564(19)
O003 0.0260(3) 0.0210(3) 0.0201(3) 0.0060(2) 0.0061(2) 0.0044(2)
N004 0.0178(3) 0.0174(3) 0.0179(3) 0.0020(2) -0.0003(2) 0.0006(2)
N005 0.0183(3) 0.0171(3) 0.0175(3) 0.0011(2) -0.0003(2) 0.0013(2)
C006 0.0162(3) 0.0171(3) 0.0162(3) 0.0014(2) 0.0007(2) 0.0001(2)
C007 0.0179(3) 0.0191(3) 0.0167(3) 0.0004(2) 0.0002(2) 0.0026(2)
C008 0.0172(3) 0.0160(3) 0.0166(3) 0.0008(2) 0.0010(2) 0.0018(2)
C009 0.0173(3) 0.0161(3) 0.0169(3) 0.0013(2) 0.0011(2) 0.0003(2)
C00A 0.0165(3) 0.0171(3) 0.0167(3) 0.0012(2) 0.0011(2) 0.0018(2)
C00B 0.0166(3) 0.0157(3) 0.0161(3) 0.0003(2) -0.0001(2) 0.0004(2)
C00C 0.0164(3) 0.0163(3) 0.0179(3) 0.0004(2) 0.0011(2) 0.0013(2)
C00D 0.0163(3) 0.0143(3) 0.0164(3) 0.0005(2) 0.0000(2) 0.0004(2)
C00E 0.0192(3) 0.0204(3) 0.0175(3) 0.0021(2) 0.0032(2) 0.0030(3)
C00F 0.0171(3) 0.0206(3) 0.0162(3) 0.0020(2) 0.0014(2) 0.0027(2)
C00G 0.0208(3) 0.0194(3) 0.0175(3) 0.0015(2) 0.0005(2) 0.0022(3)
C00H 0.0177(3) 0.0188(3) 0.0185(3) 0.0017(2) 0.0026(2) 0.0032(2)
C00I 0.0173(3) 0.0194(3) 0.0161(3) 0.0016(2) 0.0010(2) 0.0022(2)
C00J 0.0167(3) 0.0178(3) 0.0164(3) 0.0017(2) 0.0021(2) 0.0022(2)
C00K 0.0177(3) 0.0159(3) 0.0194(3) 0.0017(2) 0.0013(2) 0.0024(2)
C00L 0.0170(3) 0.0163(3) 0.0174(3) 0.0005(2) 0.0023(2) 0.0008(2)
C00M 0.0261(4) 0.0164(3) 0.0196(3) 0.0023(2) -0.0014(3) 0.0000(3)
C00N 0.0176(3) 0.0156(3) 0.0176(3) 0.0009(2) 0.0009(2) 0.0016(2)
C00O 0.0171(3) 0.0186(3) 0.0156(3) 0.0017(2) 0.0018(2) 0.0017(2)
C00P 0.0182(3) 0.0225(3) 0.0188(3) 0.0033(3) 0.0038(2) 0.0030(3)
C00Q 0.0293(4) 0.0223(3) 0.0219(4) 0.0029(3) -0.0013(3) 0.0074(3)
C00R 0.0178(3) 0.0195(3) 0.0192(3) 0.0027(2) 0.0023(2) 0.0034(2)

loop_
_atom_type_symbol
_atom_type_description
_atom_type_scat_dispersion_real
_atom_type_scat_dispersion_imag
_atom_type_scat_source
C C 0.0033 0.0016 'International Tables Vol C Tables 4.2.6.8 and 6.1.1.4'
H H 0.0000 0.0000 'International Tables Vol C Tables 4.2.6.8 and 6.1.1.4'
N N 0.0061 0.0033 'International Tables Vol C Tables 4.2.6.8 and 6.1.1.4'
O O 0.0106 0.0060 'International Tables Vol C Tables 4.2.6.8 and 6.1.1.4'
S S 0.1246 0.1234 'International Tables Vol C Tables 4.2.6.8 and 6.1.1.4'

loop_
_geom_angle_atom_site_label_1
_geom_angle_atom_site_label_2
_geom_angle_atom_site_label_3
_geom_angle
_geom_angle_site_symmetry_1
_geom_angle_site_symmetry_3
_geom_angle_publ_flag
C009 S001 C006 89.75(4) . . ?
C00D O002 C00K 119.29(6) . . ?
C009 O003 C00M 115.24(6) . . ?
N005 N004 C006 114.66(7) . . ?
N004 N005 C00B 113.95(6) . . ?
C00P C006 N004 124.08(7) . . ?
C00P C006 S001 111.73(6) . . ?
N004 C006 S001 124.19(6) . . ?
C00I C007 C00G 112.38(6) . . ?
C00I C007 H00A 109.1 . . ?
C00G C007 H00A 109.1 . . ?
C00I C007 H00B 109.1 . . ?
C00G C007 H00B 109.1 . . ?
H00A C007 H00B 107.9 . . ?
C00N C008 C00A 110.09(6) . . ?
C00N C008 H00C 109.6 . . ?
C00A C008 H00C 109.6 . . ?
C00N C008 H00D 109.6 . . ?
C00A C008 H00D 109.6 . . ?
H00C C008 H00D 108.2 . . ?
O003 C009 C00R 130.51(7) . . ?
O003 C009 S001 115.85(6) . . ?
C00R C009 S001 113.64(6) . . ?
C00J C00A C008 114.92(6) . . ?
C00J C00A H00E 108.5 . . ?
C008 C00A H00E 108.5 . . ?
C00J C00A H00F 108.5 . . ?
C008 C00A H00F 108.5 . . ?
H00E C00A H00F 107.5 . . ?
C00E C00B C00C 119.43(7) . . ?
C00E C00B N005 116.22(7) . . ?
C00C C00B N005 124.34(7) . . ?
C00L C00C C00B 119.66(7) . . ?
C00L C00C H00G 120.2 . . ?
C00B C00C H00G 120.2 . . ?
O002 C00D C00H 125.22(7) . . ?
O002 C00D C00L 114.44(6) . . ?
C00H C00D C00L 120.34(7) . . ?
C00B C00E C00H 121.21(7) . . ?
C00B C00E H00H 119.4 . . ?
C00H C00E H00H 119.4 . . ?
C00O C00F C00I 112.03(6) . . ?
C00O C00F H00I 109.2 . . ?
C00I C00F H00I 109.2 . . ?
C00O C00F H00J 109.2 . . ?
C00I C00F H00J 109.2 . . ?
H00I C00F H00J 107.9 . . ?
C00Q C00G C007 112.92(7) . . ?
C00Q C00G H00K 109.0 . . ?
C007 C00G H00K 109.0 . . ?
C00Q C00G H00L 109.0 . . ?
C007 C00G H00L 109.0 . . ?
H00K C00G H00L 107.8 . . ?
C00D C00H C00E 118.80(7) . . ?
C00D C00H H00M 120.6 . . ?
C00E C00H H00M 120.6 . . ?
C007 C00I C00F 114.41(6) . . ?
C007 C00I H00N 108.7 . . ?
C00F C00I H00N 108.7 . . ?
C007 C00I H00O 108.7 . . ?
C00F C00I H00O 108.7 . . ?
H00N C00I H00O 107.6 . . ?
C00A C00J C00O 111.53(6) . . ?
C00A C00J H00P 109.3 . . ?
C00O C00J H00P 109.3 . . ?
C00A C00J H00Q 109.3 . . ?
C00O C00J H00Q 109.3 . . ?
H00P C00J H00Q 108.0 . . ?
O002 C00K C00N 105.11(6) . . ?
O002 C00K H00R 110.7 . . ?
C00N C00K H00R 110.7 . . ?
O002 C00K H00S 110.7 . . ?
C00N C00K H00S 110.7 . . ?
H00R C00K H00S 108.8 . . ?
C00C C00L C00D 120.56(7) . . ?
C00C C00L H00T 119.7 . . ?
C00D C00L H00T 119.7 . . ?
O003 C00M H00U 109.5 . . ?
O003 C00M H00V 109.5 . . ?
H00U C00M H00V 109.5 . . ?
O003 C00M H00W 109.5 . . ?
H00U C00M H00W 109.5 . . ?
H00V C00M H00W 109.5 . . ?
C00K C00N C008 115.02(6) . . ?
C00K C00N H00X 108.5 . . ?
C008 C00N H00X 108.5 . . ?
C00K C00N H00Y 108.5 . . ?
C008 C00N H00Y 108.5 . . ?
H00X C00N H00Y 107.5 . . ?
C00F C00O C00J 115.11(6) . . ?
C00F C00O H00Z 108.5 . . ?
C00J C00O H00Z 108.5 . . ?
C00F C00O H010 108.5 . . ?
C00J C00O H010 108.5 . . ?
H00Z C00O H010 107.5 . . ?
C006 C00P C00R 113.70(7) . . ?
C006 C00P H011 123.1 . . ?
C00R C00P H011 123.1 . . ?
C00G C00Q H012 109.5 . . ?
C00G C00Q H013 109.5 . . ?
H012 C00Q H013 109.5 . . ?
C00G C00Q H014 109.5 . . ?
H012 C00Q H014 109.5 . . ?
H013 C00Q H014 109.5 . . ?
C009 C00R C00P 111.17(7) . . ?
C009 C00R H015 124.4 . . ?
C00P C00R H015 124.4 . . ?

loop_
_geom_bond_atom_site_label_1
_geom_bond_atom_site_label_2
_geom_bond_distance
_geom_bond_site_symmetry_2
_geom_bond_publ_flag
S001 C009 1.7373(8) . ?
S001 C006 1.7506(8) . ?
O002 C00D 1.3615(9) . ?
O002 C00K 1.4363(9) . ?
O003 C009 1.3440(9) . ?
O003 C00M 1.4380(10) . ?
N004 N005 1.2722(9) . ?
N004 C006 1.3766(9) . ?
N005 C00B 1.4195(10) . ?
C006 C00P 1.3694(10) . ?
C007 C00I 1.5218(10) . ?
C007 C00G 1.5269(11) . ?
C007 H00A 0.9900 . ?
C007 H00B 0.9900 . ?
C008 C00N 1.5228(10) . ?
C008 C00A 1.5273(10) . ?
C008 H00C 0.9900 . ?
C008 H00D 0.9900 . ?
C009 C00R 1.3688(11) . ?
C00A C00J 1.5239(10) . ?
C00A H00E 0.9900 . ?
C00A H00F 0.9900 . ?
C00B C00E 1.3933(10) . ?
C00B C00C 1.4051(11) . ?
C00C C00L 1.3798(10) . ?
C00C H00G 0.9500 . ?
C00D C00H 1.3914(11) . ?
C00D C00L 1.4028(10) . ?
C00E C00H 1.3962(10) . ?
C00E H00H 0.9500 . ?
C00F C00O 1.5248(10) . ?
C00F C00I 1.5254(10) . ?
C00F H00I 0.9900 . ?
C00F H00J 0.9900 . ?
C00G C00Q 1.5236(11) . ?
C00G H00K 0.9900 . ?
C00G H00L 0.9900 . ?
C00H H00M 0.9500 . ?
C00I H00N 0.9900 . ?
C00I H00O 0.9900 . ?
C00J C00O 1.5258(10) . ?
C00J H00P 0.9900 . ?
C00J H00Q 0.9900 . ?
C00K C00N 1.5116(10) . ?
C00K H00R 0.9900 . ?
C00K H00S 0.9900 . ?
C00L H00T 0.9500 . ?
C00M H00U 0.9800 . ?
C00M H00V 0.9800 . ?
C00M H00W 0.9800 . ?
C00N H00X 0.9900 . ?
C00N H00Y 0.9900 . ?
C00O H00Z 0.9900 . ?
C00O H010 0.9900 . ?
C00P C00R 1.4160(11) . ?
C00P H011 0.9500 . ?
C00Q H012 0.9800 . ?
C00Q H013 0.9800 . ?
C00Q H014 0.9800 . ?
C00R H015 0.9500 . ?
